data_4121445
loop_
_publ_author_name
'Yeon, Jeongho'
'Smith, Mark D.'
'Tapp, Joshua'
'M\"oller, Angela'
'Zur Loye, Hans-Conrad'

_publ_section_title
;
 Application of a Mild Hydrothermal Approach Containing an in Situ
 Reduction Step to the Growth of Single Crystals of the Quaternary
 U(IV)-Containing Fluorides Na4MU6F30 (M = Mn(2+), Co(2+), Ni(2+), Cu(2+),
 and Zn(2+)) Crystal Growth, Structures, and Magnetic Properties.
;
_journal_issue 10
_journal_name_full 'Journal of the American Chemical Society'
_journal_page_first 3955
_journal_page_last 3963
_journal_paper_doi 10.1021/ja412725r
_journal_volume 136
_journal_year 2014
_chemical_formula_moiety 'F30 Mn Na4 U6'
_chemical_formula_sum 'F30 Mn Na4 U6'
_chemical_formula_weight 2145.08
_chemical_name_systematic
;
 ? 
;
_space_group_crystal_system trigonal
_space_group_IT_number 165
_space_group_name_Hall '-P 3 2"c'
_space_group_name_H-M_alt 'P -3 c 1'
_symmetry_space_group_name_Hall '-P 3 2"c'
_symmetry_space_group_name_H-M 'P -3 c 1'
_atom_sites_solution_primary iterative
_atom_sites_solution_secondary difmap
_audit_creation_date 2013-02-05
_audit_creation_method
;
  Olex2 1.2
  (compiled Dec  5 2012 16:17:34, GUI svn.r4385)
;
_cell_angle_alpha 90.00
_cell_angle_beta 90.00
_cell_angle_gamma 120.00
_cell_formula_units_Z 2
_cell_length_a 9.9172(8)
_cell_length_b 9.9172(8)
_cell_length_c 13.033(2)
_cell_measurement_reflns_used 3737
_cell_measurement_temperature 100(2)
_cell_measurement_theta_max 34.01
_cell_measurement_theta_min 2.37
_cell_volume 1110.1(2)
_computing_cell_refinement 'SAINT v6.45A (Bruker, 2003)'
_computing_data_reduction 'SAINT v6.45A (Bruker, 2003)'
_computing_molecular_graphics
;
O. V. Dolomanov, L. J. Bourhis, R. J. Gildea, J. A. K. Howard and H. Puschmann,
OLEX2: a complete structure solution, refinement and analysis program.
J. Appl. Cryst. (2009). 42, 339-341.
;
_computing_publication_material
;
O. V. Dolomanov, L. J. Bourhis, R. J. Gildea, J. A. K. Howard and H. Puschmann,
OLEX2: a complete structure solution, refinement and analysis program.
J. Appl. Cryst. (2009). 42, 339-341.
;
_computing_structure_refinement
;
SHELXL, G.M. Sheldrick, Acta Cryst.
(2008). A64, 112-122
;
_computing_structure_solution
;
olex2.solve (L.J. Bourhis, O.V. Dolomanov, R.J. Gildea, J.A.K. Howard,
H. Puschmann, in preparation, 2011)
;
_diffrn_ambient_temperature 100(2)
_diffrn_measured_fraction_theta_full 1.000
_diffrn_measured_fraction_theta_max 1.000
_diffrn_measurement_device_type 'CCD area detector'
_diffrn_measurement_method 'phi and omega scans'
_diffrn_radiation_monochromator graphite
_diffrn_radiation_type MoK\a
_diffrn_radiation_wavelength 0.71073
_diffrn_reflns_av_R_equivalents 0.0687
_diffrn_reflns_av_unetI/netI 0.0278
_diffrn_reflns_limit_h_max 15
_diffrn_reflns_limit_h_min -14
_diffrn_reflns_limit_k_max 15
_diffrn_reflns_limit_k_min -15
_diffrn_reflns_limit_l_max 20
_diffrn_reflns_limit_l_min -20
_diffrn_reflns_number 26070
_diffrn_reflns_theta_full 34.32
_diffrn_reflns_theta_max 34.32
_diffrn_reflns_theta_min 2.37
_diffrn_source 'fine-focus sealed tube'
_diffrn_source_current 38.0
_diffrn_source_power 1.786
_diffrn_source_target Mo
_diffrn_source_voltage 47.0
_exptl_absorpt_coefficient_mu 44.471
_exptl_absorpt_correction_T_max 1
_exptl_absorpt_correction_T_min 0.387124
_exptl_absorpt_correction_type multi-scan
_exptl_absorpt_process_details
;
SADABS v.2.10 (Bruker,2003) was used for absorption correction.
R(int) was 0.1204 before and 0.0540 after correction.
The Ratio of minimum to maximum transmission is 0.3871.
The \l/2 correction factor is 0.0015.
;
_exptl_crystal_colour 'light green'
_exptl_crystal_density_diffrn 6.418
_exptl_crystal_density_method 'not measured'
_exptl_crystal_description 'hexagonal drum'
_exptl_crystal_F_000 1782
_exptl_crystal_size_max 0.06
_exptl_crystal_size_mid 0.06
_exptl_crystal_size_min 0.04
_refine_diff_density_max 5.265
_refine_diff_density_min -3.802
_refine_diff_density_rms 0.705
_refine_ls_extinction_method none
_refine_ls_goodness_of_fit_ref 1.187
_refine_ls_hydrogen_treatment constr
_refine_ls_matrix_type full
_refine_ls_number_parameters 66
_refine_ls_number_reflns 1563
_refine_ls_number_restraints 0
_refine_ls_restrained_S_all 1.187
_refine_ls_R_factor_all 0.0512
_refine_ls_R_factor_gt 0.0449
_refine_ls_shift/su_max 0.000
_refine_ls_shift/su_mean 0.000
_refine_ls_structure_factor_coef Fsqd
_refine_ls_weighting_details 'calc w=1/[\s^2^(Fo^2^)+(0.0650P)^2^+3.8910P] where P=(Fo^2^+2Fc^2^)/3'
_refine_ls_weighting_scheme calc
_refine_ls_wR_factor_gt 0.1089
_refine_ls_wR_factor_ref 0.1119
_reflns_number_gt 1388
_reflns_number_total 1563
_reflns_threshold_expression >2sigma(I)
_cod_data_source_file ja412725r_si_002.cif
_cod_data_source_block Na4MnU6F30
_cod_database_code 4121445

loop_
_space_group_symop_id
_space_group_symop_operation_xyz
1 'x, y, z'
2 '-y, x-y, z'
3 '-x+y, -x, z'
4 'x-y, -y, -z+1/2'
5 '-x, -x+y, -z+1/2'
6 'y, x, -z+1/2'
7 '-x, -y, -z'
8 'y, -x+y, -z'
9 'x-y, x, -z'
10 '-x+y, y, z-1/2'
11 'x, x-y, z-1/2'
12 '-y, -x, z-1/2'

loop_
_atom_site_label
_atom_site_type_symbol
_atom_site_fract_x
_atom_site_fract_y
_atom_site_fract_z
_atom_site_U_iso_or_equiv
_atom_site_adp_type
_atom_site_occupancy
_atom_site_symmetry_multiplicity
_atom_site_calc_flag
_atom_site_refinement_flags
U1 U 0.40004(3) 0.32469(3) 0.39895(2) 0.00985(12) Uani 1 1 d .
Mn1 Mn 0.0000 0.0000 0.2500 0.0135(5) Uani 1 6 d S
Na1 Na 0.3333 0.6667 0.3407(5) 0.0158(12) Uani 1 3 d S
Na2 Na 0.0000 0.0000 0.5000 0.030(2) Uani 1 6 d S
Na3 Na 0.046(3) 0.343(3) 0.2920(19) 0.024(5) Uiso 0.16667 1 d P
F1 F 0.3078(6) 0.4382(6) 0.2835(4) 0.0153(9) Uani 1 1 d .
F2 F 0.1919(6) 0.3131(6) 0.4799(4) 0.0152(9) Uani 1 1 d .
F3 F 0.5309(6) 0.4139(6) 0.5525(4) 0.0141(9) Uani 1 1 d .
F4 F 0.1938(6) 0.1079(7) 0.3423(5) 0.0197(11) Uani 1 1 d .
F5 F 0.5107(6) 0.1697(6) 0.3624(4) 0.0161(9) Uani 1 1 d .

loop_
_atom_site_aniso_label
_atom_site_aniso_U_11
_atom_site_aniso_U_22
_atom_site_aniso_U_33
_atom_site_aniso_U_23
_atom_site_aniso_U_13
_atom_site_aniso_U_12
U1 0.01013(16) 0.01048(16) 0.00899(16) 0.00002(8) -0.00022(8) 0.00520(11)
Mn1 0.0136(8) 0.0136(8) 0.0133(12) 0.000 0.000 0.0068(4)
Na1 0.0146(18) 0.0146(18) 0.018(3) 0.000 0.000 0.0073(9)
Na2 0.035(4) 0.035(4) 0.018(5) 0.000 0.000 0.0176(18)
F1 0.024(3) 0.015(2) 0.011(2) -0.0009(17) 0.0003(18) 0.012(2)
F2 0.015(2) 0.017(2) 0.016(2) 0.0031(18) 0.0035(17) 0.0094(19)
F3 0.014(2) 0.015(2) 0.014(2) 0.0014(17) -0.0012(18) 0.0078(19)
F4 0.016(2) 0.018(3) 0.023(3) 0.001(2) -0.008(2) 0.007(2)
F5 0.015(2) 0.018(2) 0.018(2) -0.0001(19) -0.0024(18) 0.011(2)

loop_
_atom_type_symbol
_atom_type_description
_atom_type_scat_dispersion_real
_atom_type_scat_dispersion_imag
_atom_type_scat_source
F F 0.0171 0.0103 'International Tables Vol C Tables 4.2.6.8 and 6.1.1.4'
Mn Mn 0.3368 0.7283 'International Tables Vol C Tables 4.2.6.8 and 6.1.1.4'
Na Na 0.0362 0.0249 'International Tables Vol C Tables 4.2.6.8 and 6.1.1.4'
U U -9.6767 9.6646 'International Tables Vol C Tables 4.2.6.8 and 6.1.1.4'

loop_
_geom_angle_atom_site_label_1
_geom_angle_atom_site_label_2
_geom_angle_atom_site_label_3
_geom_angle
_geom_angle_site_symmetry_1
_geom_angle_site_symmetry_3
Na3 U1 Na3 127.7(8) 3 2_665
Na3 U1 Na3 107.1(3) 6 2_665
Na3 U1 Na3 21.9(8) 6 3
F1 U1 Na3 68.8(4) 6 2_665
F1 U1 Na3 59.2(4) . 2_665
F1 U1 Na3 61.3(4) 6 3
F1 U1 Na3 105.5(4) . 3
F1 U1 Na3 39.5(4) 6 6
F1 U1 Na3 88.6(4) . 6
F1 U1 F1 60.8(2) . 6
F1 U1 F2 141.60(19) . 8_556
F1 U1 F3 67.54(17) . 7_666
F1 U1 F5 127.88(18) . .
F2 U1 Na3 110.2(4) . 3
F2 U1 Na3 156.4(4) 8_556 2_665
F2 U1 Na3 112.6(4) . 2_665
F2 U1 Na3 65.6(4) 8_556 3
F2 U1 Na3 120.1(5) . 6
F2 U1 Na3 87.5(4) 8_556 6
F2 U1 F1 126.82(18) 8_556 6
F2 U1 F1 128.43(18) . 6
F2 U1 F1 75.94(18) . .
F2 U1 F2 73.2(2) . 8_556
F2 U1 F3 72.22(18) . 7_666
F2 U1 F3 86.50(18) . .
F2 U1 F3 121.99(17) 8_556 7_666
F2 U1 F5 142.77(19) . 3_665
F2 U1 F5 140.76(19) . .
F3 U1 Na3 150.5(4) 7_666 6
F3 U1 Na3 123.3(4) . 3
F3 U1 Na3 138.3(4) . 6
F3 U1 Na3 88.1(4) . 2_665
F3 U1 Na3 172.2(4) 7_666 3
F3 U1 Na3 46.2(4) 7_666 2_665
F3 U1 F1 131.16(17) . .
F3 U1 F1 143.05(17) . 6
F3 U1 F1 111.17(17) 7_666 6
F3 U1 F2 69.04(17) . 8_556
F3 U1 F3 63.7(2) . 7_666
F3 U1 F5 93.99(18) . .
F4 U1 Na3 135.1(4) . 2_665
F4 U1 Na3 39.2(4) . 3
F4 U1 Na3 45.9(5) . 6
F4 U1 F1 81.88(19) . .
F4 U1 F1 73.0(2) . 6
F4 U1 F2 68.27(19) . 8_556
F4 U1 F2 74.5(2) . .
F4 U1 F3 139.06(19) . 7_666
F4 U1 F3 136.6(2) . .
F4 U1 F5 141.0(2) . 3_665
F4 U1 F5 78.7(2) . .
F5 U1 Na3 44.8(4) . 6
F5 U1 Na3 107.0(4) 3_665 3
F5 U1 Na3 39.7(4) . 3
F5 U1 Na3 39.0(4) 3_665 2_665
F5 U1 Na3 106.6(4) . 2_665
F5 U1 Na3 95.3(5) 3_665 6
F5 U1 F1 95.30(19) 3_665 .
F5 U1 F1 71.88(18) 3_665 6
F5 U1 F1 67.35(18) . 6
F5 U1 F2 70.44(19) . 8_556
F5 U1 F2 123.09(18) 3_665 8_556
F5 U1 F3 72.14(18) 3_665 .
F5 U1 F3 141.70(18) . 7_666
F5 U1 F3 71.03(18) 3_665 7_666
F5 U1 F5 72.6(3) 3_665 .
Na3 Mn1 Na3 117.2(3) 3 .
Na3 Mn1 Na3 134.9(8) 2 6
Na3 Mn1 Na3 117.2(3) 4 6
Na3 Mn1 Na3 117.2(3) 2 .
Na3 Mn1 Na3 24.0(9) 5 .
Na3 Mn1 Na3 107.0(9) 6 .
Na3 Mn1 Na3 134.9(8) 4 .
Na3 Mn1 Na3 24.0(9) 4 2
Na3 Mn1 Na3 107.0(9) 2 5
Na3 Mn1 Na3 117.2(3) 4 5
Na3 Mn1 Na3 24.0(9) 3 6
Na3 Mn1 Na3 134.9(8) 3 5
Na3 Mn1 Na3 117.2(3) 2 3
Na3 Mn1 Na3 107.0(9) 4 3
Na3 Mn1 Na3 117.2(3) 6 5
F4 Mn1 Na3 52.0(5) 3 4
F4 Mn1 Na3 45.3(5) 5 4
F4 Mn1 Na3 140.0(5) . 4
F4 Mn1 Na3 131.1(5) 6 4
F4 Mn1 Na3 45.3(5) 3 2
F4 Mn1 Na3 131.1(5) 2 3
F4 Mn1 Na3 75.6(4) 4 4
F4 Mn1 Na3 98.4(5) 2 4
F4 Mn1 Na3 52.0(5) 5 2
F4 Mn1 Na3 140.0(5) 6 2
F4 Mn1 Na3 98.4(5) 4 2
F4 Mn1 Na3 140.0(5) 5 3
F4 Mn1 Na3 75.6(4) 2 2
F4 Mn1 Na3 52.0(5) 4 3
F4 Mn1 Na3 131.1(5) . 2
F4 Mn1 Na3 75.6(4) 3 3
F4 Mn1 Na3 45.3(5) . 3
F4 Mn1 Na3 98.4(5) 6 3
F4 Mn1 Na3 75.6(4) 6 6
F4 Mn1 Na3 45.3(5) 2 .
F4 Mn1 Na3 140.0(5) 4 .
F4 Mn1 Na3 52.0(5) 6 .
F4 Mn1 Na3 131.1(5) 5 6
F4 Mn1 Na3 45.3(5) 4 6
F4 Mn1 Na3 140.0(5) 2 6
F4 Mn1 Na3 98.4(4) 3 6
F4 Mn1 Na3 52.0(5) . 6
F4 Mn1 Na3 140.0(5) 3 5
F4 Mn1 Na3 98.4(5) . 5
F4 Mn1 Na3 45.3(5) 6 5
F4 Mn1 Na3 131.1(5) 4 5
F4 Mn1 Na3 75.6(4) 5 5
F4 Mn1 Na3 75.6(4) . .
F4 Mn1 Na3 131.1(5) 3 .
F4 Mn1 Na3 52.0(5) 2 5
F4 Mn1 Na3 98.4(4) 5 .
F4 Mn1 F4 173.9(3) 4 2
F4 Mn1 F4 95.2(3) 6 2
F4 Mn1 F4 89.2(2) . 2
F4 Mn1 F4 89.2(2) 3 2
F4 Mn1 F4 86.6(3) 5 2
F4 Mn1 F4 89.2(2) 6 4
F4 Mn1 F4 95.2(3) . 4
F4 Mn1 F4 86.6(3) 3 4
F4 Mn1 F4 89.2(2) 5 4
F4 Mn1 F4 86.6(3) . 6
F4 Mn1 F4 173.9(3) 3 6
F4 Mn1 F4 89.2(2) 5 6
F4 Mn1 F4 89.2(2) 3 .
F4 Mn1 F4 173.9(3) 5 .
F4 Mn1 F4 95.2(3) 5 3
U1 Na1 U1 116.20(6) 3_565 2_665
U1 Na1 U1 116.20(6) 2_665 .
U1 Na1 U1 116.20(6) 3_565 .
Na3 Na1 U1 61.2(4) 2_665 .
Na3 Na1 U1 66.6(4) . .
Na3 Na1 U1 177.1(5) 3_565 .
Na3 Na1 U1 177.1(4) 2_665 3_565
Na3 Na1 U1 61.2(5) . 3_565
Na3 Na1 U1 66.6(5) 3_565 3_565
Na3 Na1 U1 61.2(5) 3_565 2_665
Na3 Na1 U1 66.6(4) 2_665 2_665
Na3 Na1 U1 177.1(4) . 2_665
Na3 Na1 Na3 115.9(3) 3_565 2_665
Na3 Na1 Na3 115.9(3) . 2_665
Na3 Na1 Na3 115.9(3) 3_565 .
F1 Na1 U1 108.09(14) 2_665 .
F1 Na1 U1 135.66(14) . 2_665
F1 Na1 U1 135.66(14) 3_565 .
F1 Na1 U1 33.76(14) 2_665 2_665
F1 Na1 U1 33.77(14) . .
F1 Na1 U1 108.09(14) . 3_565
F1 Na1 U1 108.09(14) 3_565 2_665
F1 Na1 U1 33.76(14) 3_565 3_565
F1 Na1 U1 135.66(14) 2_665 3_565
F1 Na1 Na3 47.0(5) . .
F1 Na1 Na3 47.0(5) 3_565 3_565
F1 Na1 Na3 147.0(5) 2_665 .
F1 Na1 Na3 69.1(5) 3_565 .
F1 Na1 Na3 69.1(5) 2_665 3_565
F1 Na1 Na3 47.0(5) 2_665 2_665
F1 Na1 Na3 69.1(5) . 2_665
F1 Na1 Na3 147.0(5) . 3_565
F1 Na1 Na3 147.0(5) 3_565 2_665
F1 Na1 F1 109.79(19) 2_665 .
F1 Na1 F1 109.79(19) 3_565 .
F1 Na1 F1 109.79(19) 3_565 2_665
F1 Na1 F3 69.61(19) . 7_666
F1 Na1 F3 157.8(3) . 8_566
F1 Na1 F3 90.48(19) 2_665 7_666
F1 Na1 F3 157.8(3) 3_565 7_666
F1 Na1 F3 69.61(19) 2_665 8_566
F1 Na1 F3 69.61(19) 3_565 9_556
F1 Na1 F3 157.8(3) 2_665 9_556
F1 Na1 F3 90.48(19) 3_565 8_566
F1 Na1 F3 90.48(19) . 9_556
F3 Na1 U1 36.66(13) 9_556 3_565
F3 Na1 U1 83.53(15) 8_566 3_565
F3 Na1 U1 36.66(13) 8_566 2_665
F3 Na1 U1 124.2(2) 7_666 3_565
F3 Na1 U1 124.2(2) 9_556 2_665
F3 Na1 U1 124.2(2) 8_566 .
F3 Na1 U1 83.53(15) 7_666 2_665
F3 Na1 U1 36.66(13) 7_666 .
F3 Na1 U1 83.53(14) 9_556 .
F3 Na1 Na3 141.7(5) 9_556 2_665
F3 Na1 Na3 54.8(5) 7_666 2_665
F3 Na1 Na3 99.0(5) 7_666 .
F3 Na1 Na3 99.0(5) 8_566 2_665
F3 Na1 Na3 54.8(5) 9_556 .
F3 Na1 Na3 141.7(5) 7_666 3_565
F3 Na1 Na3 141.7(5) 8_566 .
F3 Na1 Na3 54.8(5) 8_566 3_565
F3 Na1 Na3 99.0(5) 9_556 3_565
F3 Na1 F3 88.2(3) 9_556 7_666
F3 Na1 F3 88.2(3) 8_566 7_666
F3 Na1 F3 88.2(3) 8_566 9_556
F2 Na2 F2 60.91(3) 7_556 3
F2 Na2 F2 119.09(4) 2 3
F2 Na2 F2 60.91(3) 8_556 3
F2 Na2 F2 119.09(4) . 3
F2 Na2 F2 119.09(3) 8_556 7_556
F2 Na2 F2 60.91(4) 2 7_556
F2 Na2 F2 180.000(1) 9_556 3
F2 Na2 F2 119.09(4) 8_556 9_556
F2 Na2 F2 60.91(4) . 9_556
F2 Na2 F2 60.91(3) 2 9_556
F2 Na2 F2 119.09(4) 7_556 9_556
F2 Na2 F2 180.0(2) 8_556 2
F2 Na2 F2 60.91(3) 8_556 .
F2 Na2 F2 119.09(3) 2 .
F2 Na2 F2 180.0 7_556 .
F4 Na2 F2 106.08(16) 3 8_556
F4 Na2 F2 73.92(16) 9_556 8_556
F4 Na2 F2 122.72(15) 7_556 8_556
F4 Na2 F2 60.81(17) 8_556 8_556
F4 Na2 F2 73.92(16) 3 2
F4 Na2 F2 119.19(17) . 7_556
F4 Na2 F2 119.19(17) 2 8_556
F4 Na2 F2 57.28(16) . 8_556
F4 Na2 F2 106.08(16) 9_556 2
F4 Na2 F2 119.19(17) 8_556 2
F4 Na2 F2 60.81(17) 2 2
F4 Na2 F2 122.72(16) 9_556 7_556
F4 Na2 F2 122.72(15) . 2
F4 Na2 F2 106.07(16) 2 7_556
F4 Na2 F2 57.28(15) 7_556 2
F4 Na2 F2 57.28(16) 3 7_556
F4 Na2 F2 60.81(17) 7_556 7_556
F4 Na2 F2 73.93(16) 8_556 7_556
F4 Na2 F2 60.81(17) . .
F4 Na2 F2 106.07(16) 7_556 3
F4 Na2 F2 60.81(16) 3 3
F4 Na2 F2 119.19(17) 9_556 3
F4 Na2 F2 73.93(16) 2 .
F4 Na2 F2 57.27(16) 9_556 .
F4 Na2 F2 119.19(17) 7_556 .
F4 Na2 F2 122.73(16) 3 .
F4 Na2 F2 106.07(16) 8_556 .
F4 Na2 F2 60.81(17) 9_556 9_556
F4 Na2 F2 106.08(16) . 9_556
F4 Na2 F2 57.27(15) 2 9_556
F4 Na2 F2 122.73(15) 8_556 9_556
F4 Na2 F2 119.19(17) 3 9_556
F4 Na2 F2 73.92(16) . 3
F4 Na2 F2 122.73(15) 2 3
F4 Na2 F2 73.93(16) 7_556 9_556
F4 Na2 F2 57.27(15) 8_556 3
F4 Na2 F4 66.15(18) 2 .
F4 Na2 F4 113.85(18) 8_556 .
F4 Na2 F4 180.0 7_556 .
F4 Na2 F4 66.15(18) 3 .
F4 Na2 F4 113.85(19) 9_556 .
F4 Na2 F4 180.00(16) 8_556 2
F4 Na2 F4 113.85(18) 7_556 2
F4 Na2 F4 66.15(18) 3 2
F4 Na2 F4 113.85(18) 9_556 2
F4 Na2 F4 66.15(18) 7_556 8_556
F4 Na2 F4 113.85(18) 3 8_556
F4 Na2 F4 66.15(18) 9_556 8_556
F4 Na2 F4 113.85(19) 3 7_556
F4 Na2 F4 66.15(18) 9_556 7_556
F4 Na2 F4 180.0 9_556 3
U1 Na3 U1 145.3(8) 6 2
Mn1 Na3 U1 74.8(5) . 6
Mn1 Na3 U1 74.5(6) . 2
Na1 Na3 U1 75.0(5) . 6
Na1 Na3 U1 139.4(8) . 2
Na1 Na3 Mn1 133.8(8) . .
Na3 Na3 U1 78(2) 5 2
Na3 Na3 U1 80(2) 5 6
Na3 Na3 Mn1 78.0(4) 5 .
Na3 Na3 Na1 129.1(17) 5 .
Na3 Na3 F1 123(3) 5 .
Na3 Na3 F2 157.8(12) 5 .
Na3 Na3 F3 140.3(11) 5 9_556
Na3 Na3 F4 83.9(14) 5 2
Na3 Na3 F4 64.4(14) 5 6
Na3 Na3 F5 81.5(19) 5 2
Na3 Na3 F5 66.3(18) 5 6
F1 Na3 U1 42.6(5) . 6
F1 Na3 U1 149.6(10) . 2
F1 Na3 Mn1 87.6(8) . .
F1 Na3 Na1 46.9(5) . .
F1 Na3 F2 64.2(6) . .
F1 Na3 F3 84.2(8) . 9_556
F1 Na3 F4 117.1(11) . 2
F1 Na3 F4 69.7(7) . 6
F1 Na3 F5 151.5(13) . 2
F1 Na3 F5 67.0(7) . 6
F2 Na3 U1 88.5(7) . 2
F2 Na3 U1 102.5(7) . 6
F2 Na3 Mn1 81.5(6) . .
F2 Na3 Na1 72.0(6) . .
F3 Na3 U1 92.2(7) 9_556 2
F3 Na3 U1 121.6(9) 9_556 6
F3 Na3 Mn1 136.7(9) 9_556 .
F3 Na3 Na1 47.3(5) 9_556 .
F3 Na3 F2 56.7(5) 9_556 .
F4 Na3 U1 37.3(4) 2 2
F4 Na3 U1 38.6(4) 6 6
F4 Na3 U1 113.8(9) 2 6
F4 Na3 U1 106.9(9) 6 2
F4 Na3 Mn1 39.0(4) 2 .
F4 Na3 Mn1 39.3(4) 6 .
F4 Na3 Na1 146.8(10) 2 .
F4 Na3 Na1 112.1(9) 6 .
F4 Na3 F2 74.8(7) 2 .
F4 Na3 F2 103.8(8) 6 .
F4 Na3 F3 111.1(10) 2 9_556
F4 Na3 F3 153.0(10) 6 9_556
F4 Na3 F4 76.8(8) 2 6
F4 Na3 F5 142.3(12) 2 6
F5 Na3 U1 41.2(4) 6 6
F5 Na3 U1 157.1(10) 2 6
F5 Na3 U1 40.2(4) 2 2
F5 Na3 U1 141.9(9) 6 2
F5 Na3 Mn1 109.0(9) 6 .
F5 Na3 Mn1 114.2(10) 2 .
F5 Na3 Na1 107.2(9) 2 .
F5 Na3 Na1 65.7(6) 6 .
F5 Na3 F2 99.7(9) 2 .
F5 Na3 F2 129.5(10) 6 .
F5 Na3 F3 106.6(10) 6 9_556
F5 Na3 F3 67.4(7) 2 9_556
F5 Na3 F4 69.8(7) 6 6
F5 Na3 F4 77.3(8) 2 2
F5 Na3 F4 138.8(12) 2 6
F5 Na3 F5 117.9(10) 2 6
U1 F1 U1 119.0(2) . 6
Na1 F1 U1 113.3(2) . .
Na1 F1 U1 119.7(3) . 6
Na1 F1 Na3 86.1(7) . .
Na3 F1 U1 114.3(7) . .
Na3 F1 U1 97.9(7) . 6
U1 F2 U1 153.1(3) . 9_556
U1 F2 Na2 101.63(18) . .
U1 F2 Na2 99.28(17) 9_556 .
U1 F2 Na3 95.1(5) . .
U1 F2 Na3 99.5(5) 9_556 .
Na2 F2 Na3 95.6(6) . .
U1 F3 U1 116.3(2) . 7_666
U1 F3 Na1 134.0(3) . 7_666
U1 F3 Na3 111.5(6) . 8_556
U1 F3 Na3 91.7(5) 7_666 8_556
Na1 F3 U1 108.0(2) 7_666 7_666
Na1 F3 Na3 77.9(6) 7_666 8_556
U1 F4 Na2 105.3(2) . .
U1 F4 Na3 103.5(6) . 3
U1 F4 Na3 95.5(6) . 6
Mn1 F4 U1 149.9(3) . .
Mn1 F4 Na2 86.74(19) . .
Mn1 F4 Na3 88.8(6) . 6
Mn1 F4 Na3 95.6(7) . 3
Na3 F4 Na2 115.1(6) 3 .
Na3 F4 Na2 145.6(6) 6 .
U1 F5 U1 152.4(3) 2_655 .
U1 F5 Na3 102.3(7) 2_655 3
U1 F5 Na3 94.1(6) . 6
U1 F5 Na3 113.5(6) 2_655 6
Na3 F5 U1 100.1(7) 3 .

loop_
_geom_bond_atom_site_label_1
_geom_bond_atom_site_label_2
_geom_bond_distance
_geom_bond_site_symmetry_2
U1 F1 2.324(5) .
U1 F1 2.426(5) 6
U1 F2 2.269(5) .
U1 F2 2.360(5) 8_556
U1 F3 2.412(5) 7_666
U1 F3 2.307(5) .
U1 F4 2.226(6) .
U1 F5 2.300(5) 3_665
U1 F5 2.342(5) .
Mn1 Na3 3.25(3) .
Mn1 Na3 3.25(3) 5
Mn1 Na3 3.25(3) 6
Mn1 Na3 3.25(3) 3
Mn1 Na3 3.25(3) 2
Mn1 Na3 3.25(3) 4
Mn1 F4 2.056(5) 2
Mn1 F4 2.056(5) 4
Mn1 F4 2.056(5) 6
Mn1 F4 2.056(5) .
Mn1 F4 2.056(5) 3
Mn1 F4 2.056(5) 5
Na1 Na3 3.11(3) 2_665
Na1 Na3 3.11(3) .
Na1 Na3 3.11(3) 3_565
Na1 F1 2.276(6) .
Na1 F1 2.276(6) 3_565
Na1 F1 2.276(6) 2_665
Na1 F3 2.337(6) 9_556
Na1 F3 2.337(6) 8_566
Na1 F3 2.337(6) 7_666
Na2 F2 2.725(5) 3
Na2 F2 2.725(5) 9_556
Na2 F2 2.725(5) .
Na2 F2 2.725(5) 7_556
Na2 F2 2.725(5) 2
Na2 F2 2.725(5) 8_556
Na2 F4 2.647(6) .
Na2 F4 2.647(6) 2
Na2 F4 2.647(6) 8_556
Na2 F4 2.647(6) 7_556
Na2 F4 2.647(6) 3
Na2 F4 2.647(6) 9_556
Na3 Na3 1.35(5) 5
Na3 F1 2.28(2) .
Na3 F2 2.93(2) .
Na3 F3 2.60(3) 9_556
Na3 F4 2.32(3) 2
Na3 F4 2.56(3) 6
Na3 F5 2.50(3) 6
Na3 F5 2.32(2) 2
F1 U1 2.426(5) 6
F2 U1 2.360(5) 9_556
F3 U1 2.412(5) 7_666
F3 Na1 2.337(6) 7_666
F3 Na3 2.60(3) 8_556
F4 Na3 2.32(3) 3
F4 Na3 2.56(3) 6
F5 U1 2.300(5) 2_655
F5 Na3 2.32(2) 3
F5 Na3 2.50(3) 6
